data_7120693
loop_
_publ_author_name
'Karnakanti, Shuklachary'
'Zang, Zhong-Lin'
'Zhao, Sheng'
'Shao, Pan-Lin'
'Hu, Ping'
'He, Yun'

_publ_section_title
;
 Palladium-Catalyzed Oxidative Arylacetoxylation of Alkenes: Synthesis of
 Indole and Indoline Derivatives
;
_journal_name_full 'Chem. Commun.'
_journal_paper_doi 10.1039/C7CC06448A
_journal_year 2017
_chemical_formula_moiety 'C23 H17 Cl N2 O3'
_chemical_formula_sum 'C23 H17 Cl N2 O3'
_chemical_formula_weight 404.83
_chemical_name_systematic '(5-chloro-1-picolinoyl-1H-indol-3-yl)(phenyl)methyl acetate'
_space_group_crystal_system monoclinic
_space_group_IT_number 14
_space_group_name_Hall '-P 2yn'
_space_group_name_H-M_alt 'P 1 21/n 1'
_symmetry_space_group_name_Hall '-P 2yn'
_symmetry_space_group_name_H-M 'P 1 21/n 1'
_atom_sites_solution_hydrogens geom
_atom_sites_solution_primary iterative
_audit_creation_date 2017-07-14
_audit_creation_method
;
Olex2 1.2
(compiled 2017.03.28 svn.r3405 for OlexSys, GUI svn.r5337)
;
_audit_update_record
;
2017-07-17 deposited with the CCDC.
2017-09-21 downloaded from the CCDC.
;
_cell_angle_alpha 90
_cell_angle_beta 93.018(8)
_cell_angle_gamma 90
_cell_formula_units_Z 4
_cell_length_a 9.6917(10)
_cell_length_b 7.5033(7)
_cell_length_c 27.151(2)
_cell_measurement_reflns_used 1856
_cell_measurement_temperature 293(2)
_cell_measurement_theta_max 27.7700
_cell_measurement_theta_min 3.4260
_cell_volume 1971.7(3)
_computing_cell_refinement
;
CrysAlisPro, Agilent Technologies,
Version 1.171.37.35 (release 13-08-2014 CrysAlis171 .NET)
(compiled Aug 13 2014,18:06:01)
;
_computing_data_collection
;
CrysAlisPro, Agilent Technologies,
Version 1.171.37.35 (release 13-08-2014 CrysAlis171 .NET)
(compiled Aug 13 2014,18:06:01)
;
_computing_data_reduction
;
CrysAlisPro, Agilent Technologies,
Version 1.171.37.35 (release 13-08-2014 CrysAlis171 .NET)
(compiled Aug 13 2014,18:06:01)
;
_computing_molecular_graphics 'Olex2 (Dolomanov et al., 2009)'
_computing_publication_material 'Olex2 (Dolomanov et al., 2009)'
_computing_structure_refinement 'ShelXL (Sheldrick, 2015)'
_computing_structure_solution
;
Superflip (Palatinus & Chapuis, 2007;Palatinus & van der Lee, 2008;
Palatinus et al., 2012)
;
_diffrn_ambient_temperature 293.15
_diffrn_detector 'CCD plate'
_diffrn_detector_area_resol_mean 16.0874
_diffrn_detector_type Eos
_diffrn_measured_fraction_theta_full 0.999
_diffrn_measured_fraction_theta_max 0.998
_diffrn_measurement_details
;
#__ type_ start__ end____ width___ exp.time_
  1 omega  -77.00   49.00   0.7000  125.0000
omega____ theta____ kappa____ phi______ frames
    -      -14.8106    0.0000    0.0000 180

#__ type_ start__ end____ width___ exp.time_
  2 omega  -21.00   24.50   0.7000  125.0000
omega____ theta____ kappa____ phi______ frames
    -      -14.8106  -99.0000  -30.0000 65

#__ type_ start__ end____ width___ exp.time_
  3 omega   35.00   84.70   0.7000  125.0000
omega____ theta____ kappa____ phi______ frames
    -       16.5294  178.0000  120.0000 71

#__ type_ start__ end____ width___ exp.time_
  4 omega   23.00   57.30   0.7000  125.0000
omega____ theta____ kappa____ phi______ frames
    -       16.5294 -104.0000  131.0000 49
;
_diffrn_measurement_device 'four-circle diffractometer'
_diffrn_measurement_device_type 'Xcalibur, Eos'
_diffrn_measurement_method '\w scans'
_diffrn_orient_matrix_UB_11 0.0018451000
_diffrn_orient_matrix_UB_12 -0.0262993000
_diffrn_orient_matrix_UB_13 0.0250992000
_diffrn_orient_matrix_UB_21 0.0732109000
_diffrn_orient_matrix_UB_22 -0.0038048000
_diffrn_orient_matrix_UB_23 0.0003572000
_diffrn_orient_matrix_UB_31 0.0035612000
_diffrn_orient_matrix_UB_32 0.0907461000
_diffrn_orient_matrix_UB_33 0.0072944000
_diffrn_radiation_monochromator graphite
_diffrn_radiation_probe x-ray
_diffrn_radiation_type MoK\a
_diffrn_radiation_wavelength 0.71073
_diffrn_reflns_av_R_equivalents 0.0339
_diffrn_reflns_av_unetI/netI 0.0541
_diffrn_reflns_Laue_measured_fraction_full 0.999
_diffrn_reflns_Laue_measured_fraction_max 0.998
_diffrn_reflns_limit_h_max 10
_diffrn_reflns_limit_h_min -12
_diffrn_reflns_limit_k_max 9
_diffrn_reflns_limit_k_min -9
_diffrn_reflns_limit_l_max 33
_diffrn_reflns_limit_l_min -32
_diffrn_reflns_number 10239
_diffrn_reflns_point_group_measured_fraction_full 0.999
_diffrn_reflns_point_group_measured_fraction_max 0.998
_diffrn_reflns_theta_full 25.242
_diffrn_reflns_theta_max 26.371
_diffrn_reflns_theta_min 3.002
_diffrn_source 'Enhance (Mo) X-ray Source'
_exptl_absorpt_coefficient_mu 0.221
_exptl_absorpt_correction_T_max 1.00000
_exptl_absorpt_correction_T_min 0.55598
_exptl_absorpt_correction_type multi-scan
_exptl_absorpt_process_details
;
CrysAlisPro, Agilent Technologies,
Version 1.171.37.35 (release 13-08-2014 CrysAlis171 .NET)
(compiled Aug 13 2014,18:06:01)
Empirical absorption correction using spherical harmonics,
 implemented in SCALE3 ABSPACK scaling algorithm.
;
_exptl_crystal_colour 'color less'
_exptl_crystal_density_diffrn 1.364
_exptl_crystal_density_method 'not measured'
_exptl_crystal_description solid
_exptl_crystal_F_000 840
_exptl_crystal_recrystallization_method 'Re-crystallisation from solvent: DCM'
_exptl_crystal_size_max 0.4
_exptl_crystal_size_mid 0.15
_exptl_crystal_size_min 0.04
_refine_diff_density_max 0.244
_refine_diff_density_min -0.245
_refine_diff_density_rms 0.043
_refine_ls_extinction_method none
_refine_ls_goodness_of_fit_ref 1.027
_refine_ls_hydrogen_treatment constr
_refine_ls_matrix_type full
_refine_ls_number_parameters 263
_refine_ls_number_reflns 4036
_refine_ls_number_restraints 0
_refine_ls_restrained_S_all 1.027
_refine_ls_R_factor_all 0.0949
_refine_ls_R_factor_gt 0.0575
_refine_ls_shift/su_max 0.000
_refine_ls_shift/su_mean 0.000
_refine_ls_structure_factor_coef Fsqd
_refine_ls_weighting_details 'w=1/[\s^2^(Fo^2^)+(0.0610P)^2^+0.2740P] where P=(Fo^2^+2Fc^2^)/3'
_refine_ls_weighting_scheme calc
_refine_ls_wR_factor_gt 0.1291
_refine_ls_wR_factor_ref 0.1509
_reflns_Friedel_coverage 0.000
_reflns_number_gt 2655
_reflns_number_total 4036
_reflns_threshold_expression 'I > 2\s(I)'
_cod_data_source_file c7cc06448a2.cif
_cod_data_source_block 170713_s1_wz
_cod_database_code 7120693
_shelx_shelxl_version_number 2014/7
_chemical_oxdiff_formula c12h12n2o3s1
_shelx_space_group_comment
;
The symmetry employed for this shelxl refinement is uniquely defined
by the following loop, which should always be used as a source of
symmetry information in preference to the above space-group names.
They are only intended as comments.
;
_shelx_estimated_absorpt_t_max 0.991
_shelx_estimated_absorpt_t_min 0.917
_reflns_odcompleteness_completeness 99.66
_reflns_odcompleteness_iscentric 1
_reflns_odcompleteness_theta 26.32
_olex2_refinement_description
;
1. Fixed Uiso
 At 1.2 times of:
  All C(H) groups
 At 1.5 times of:
  All C(H,H,H) groups
2.a Ternary CH refined with riding coordinates:
 C15(H15)
2.b Aromatic/amide H refined with riding coordinates:
 C2(H2), C3(H3), C5(H5), C8(H8), C11(H11), C12(H12), C13(H13), C14(H14),
 C17(H17), C18(H18), C19(H19), C20(H20), C21(H21)
2.c Idealised Me refined as rotating group:
 C23(H23A,H23B,H23C)
;
_olex2_submission_special_instructions 'No special instructions were received'

loop_
_space_group_symop_operation_xyz
'x, y, z'
'-x+1/2, y+1/2, -z+1/2'
'-x, -y, -z'
'x-1/2, -y-1/2, z-1/2'

loop_
_atom_site_label
_atom_site_type_symbol
_atom_site_fract_x
_atom_site_fract_y
_atom_site_fract_z
_atom_site_U_iso_or_equiv
_atom_site_adp_type
_atom_site_occupancy
_atom_site_site_symmetry_order
_atom_site_calc_flag
_atom_site_refinement_flags_posn
Cl1 Cl 0.90708(9) 0.79665(12) 0.51046(3) 0.0801(3) Uani 1 1 d .
O1 O 0.96831(19) 0.7362(3) 0.26040(7) 0.0628(5) Uani 1 1 d .
O2 O 0.36569(17) 0.9429(2) 0.31912(6) 0.0459(4) Uani 1 1 d .
O3 O 0.2832(3) 1.2037(3) 0.34279(10) 0.1048(10) Uani 1 1 d .
N1 N 0.7690(2) 0.7944(2) 0.29721(7) 0.0390(5) Uani 1 1 d .
N2 N 0.6485(2) 0.7344(3) 0.19621(8) 0.0554(6) Uani 1 1 d .
C1 C 0.8737(3) 0.7956(4) 0.44662(10) 0.0547(7) Uani 1 1 d .
C2 C 0.9798(3) 0.7546(4) 0.41610(11) 0.0651(8) Uani 1 1 d .
H2 H 1.0677 0.7305 0.4299 0.078 Uiso 1 1 calc R
C3 C 0.9563(3) 0.7492(4) 0.36534(11) 0.0561(7) Uani 1 1 d .
H3 H 1.0267 0.7207 0.3447 0.067 Uiso 1 1 calc R
C4 C 0.8240(3) 0.7877(3) 0.34639(9) 0.0434(6) Uani 1 1 d .
C5 C 0.6305(2) 0.8465(3) 0.29861(9) 0.0387(6) Uani 1 1 d .
H5 H 0.5710 0.8627 0.2710 0.046 Uiso 1 1 calc R
C6 C 0.5953(2) 0.8701(3) 0.34567(8) 0.0371(5) Uani 1 1 d .
C7 C 0.7171(2) 0.8321(3) 0.37721(9) 0.0399(6) Uani 1 1 d .
C8 C 0.7420(3) 0.8344(3) 0.42839(9) 0.0464(6) Uani 1 1 d .
H8 H 0.6721 0.8612 0.4494 0.056 Uiso 1 1 calc R
C9 C 0.8457(3) 0.7707(3) 0.25574(9) 0.0433(6) Uani 1 1 d .
C10 C 0.7782(3) 0.7896(3) 0.20519(9) 0.0422(6) Uani 1 1 d .
C11 C 0.8586(3) 0.8557(3) 0.16876(9) 0.0500(7) Uani 1 1 d .
H11 H 0.9493 0.8907 0.1763 0.060 Uiso 1 1 calc R
C12 C 0.8031(3) 0.8691(4) 0.12123(11) 0.0598(8) Uani 1 1 d .
H12 H 0.8549 0.9154 0.0963 0.072 Uiso 1 1 calc R
C13 C 0.6713(3) 0.8137(4) 0.11139(11) 0.0627(8) Uani 1 1 d .
H13 H 0.6313 0.8206 0.0795 0.075 Uiso 1 1 calc R
C14 C 0.5976(3) 0.7468(4) 0.14931(11) 0.0679(9) Uani 1 1 d .
H14 H 0.5076 0.7082 0.1421 0.081 Uiso 1 1 calc R
C15 C 0.4593(2) 0.9347(3) 0.36258(8) 0.0401(6) Uani 1 1 d .
H15 H 0.4714 1.0551 0.3761 0.048 Uiso 1 1 calc R
C16 C 0.4020(2) 0.8154(3) 0.40170(8) 0.0388(6) Uani 1 1 d .
C17 C 0.3733(3) 0.6378(3) 0.39221(10) 0.0499(7) Uani 1 1 d .
H17 H 0.3822 0.5927 0.3606 0.060 Uiso 1 1 calc R
C18 C 0.3313(3) 0.5265(4) 0.42921(11) 0.0597(8) Uani 1 1 d .
H18 H 0.3135 0.4069 0.4226 0.072 Uiso 1 1 calc R
C19 C 0.3158(3) 0.5935(4) 0.47618(10) 0.0617(8) Uani 1 1 d .
H19 H 0.2889 0.5188 0.5013 0.074 Uiso 1 1 calc R
C20 C 0.3404(3) 0.7698(4) 0.48539(10) 0.0634(8) Uani 1 1 d .
H20 H 0.3291 0.8153 0.5168 0.076 Uiso 1 1 calc R
C21 C 0.3821(3) 0.8813(4) 0.44835(9) 0.0546(7) Uani 1 1 d .
H21 H 0.3969 1.0017 0.4549 0.065 Uiso 1 1 calc R
C22 C 0.2843(3) 1.0868(4) 0.31342(11) 0.0536(7) Uani 1 1 d .
C23 C 0.2000(3) 1.0790(4) 0.26631(11) 0.0694(9) Uani 1 1 d .
H23A H 0.2589 1.0924 0.2392 0.104 Uiso 1 1 calc GR
H23B H 0.1330 1.1733 0.2655 0.104 Uiso 1 1 calc GR
H23C H 0.1534 0.9662 0.2637 0.104 Uiso 1 1 calc GR

loop_
_atom_site_aniso_label
_atom_site_aniso_U_11
_atom_site_aniso_U_22
_atom_site_aniso_U_33
_atom_site_aniso_U_23
_atom_site_aniso_U_13
_atom_site_aniso_U_12
Cl1 0.0755(6) 0.1102(7) 0.0520(5) 0.0133(4) -0.0213(4) -0.0179(5)
O1 0.0386(12) 0.0861(14) 0.0642(13) -0.0048(10) 0.0075(9) 0.0044(10)
O2 0.0459(11) 0.0465(10) 0.0443(9) -0.0010(8) -0.0063(8) 0.0095(8)
O3 0.106(2) 0.0862(17) 0.117(2) -0.0503(15) -0.0369(16) 0.0496(14)
N1 0.0318(11) 0.0440(11) 0.0411(11) 0.0009(9) 0.0013(9) -0.0013(9)
N2 0.0426(14) 0.0700(15) 0.0539(14) -0.0142(11) 0.0057(11) -0.0124(11)
C1 0.0525(18) 0.0607(17) 0.0496(15) 0.0090(13) -0.0120(13) -0.0103(14)
C2 0.0390(17) 0.082(2) 0.072(2) 0.0108(16) -0.0141(15) 0.0004(14)
C3 0.0375(15) 0.0710(19) 0.0597(17) 0.0034(14) 0.0001(13) 0.0012(13)
C4 0.0362(14) 0.0415(14) 0.0523(15) 0.0019(11) -0.0002(12) -0.0048(11)
C5 0.0356(14) 0.0383(13) 0.0420(13) 0.0014(10) -0.0001(10) 0.0016(10)
C6 0.0365(14) 0.0319(12) 0.0427(13) 0.0030(10) 0.0009(10) -0.0010(10)
C7 0.0371(14) 0.0362(13) 0.0460(14) 0.0017(10) -0.0025(11) -0.0057(10)
C8 0.0468(16) 0.0486(15) 0.0432(14) 0.0022(11) -0.0027(12) -0.0063(12)
C9 0.0374(15) 0.0408(14) 0.0523(15) -0.0048(11) 0.0078(12) -0.0051(11)
C10 0.0431(15) 0.0366(13) 0.0475(14) -0.0067(11) 0.0082(12) -0.0006(11)
C11 0.0467(16) 0.0475(16) 0.0565(17) 0.0000(12) 0.0090(13) -0.0050(12)
C12 0.072(2) 0.0565(18) 0.0520(17) -0.0001(14) 0.0109(15) -0.0015(15)
C13 0.069(2) 0.072(2) 0.0468(16) -0.0097(14) 0.0021(15) 0.0040(16)
C14 0.0511(19) 0.091(2) 0.0605(19) -0.0235(17) -0.0045(15) -0.0094(16)
C15 0.0404(14) 0.0426(14) 0.0368(13) -0.0035(10) -0.0024(11) 0.0015(11)
C16 0.0316(13) 0.0444(14) 0.0403(13) -0.0026(11) -0.0007(10) 0.0024(10)
C17 0.0540(17) 0.0505(16) 0.0462(15) -0.0093(12) 0.0113(12) 0.0045(12)
C18 0.068(2) 0.0446(16) 0.0674(19) 0.0030(14) 0.0135(16) -0.0010(14)
C19 0.069(2) 0.067(2) 0.0497(17) 0.0115(15) 0.0079(15) -0.0079(15)
C20 0.077(2) 0.076(2) 0.0375(15) -0.0065(14) 0.0058(14) -0.0167(16)
C21 0.0633(19) 0.0546(16) 0.0463(15) -0.0101(13) 0.0078(13) -0.0103(14)
C22 0.0438(16) 0.0509(17) 0.0656(18) 0.0009(14) -0.0002(14) 0.0120(13)
C23 0.0560(19) 0.066(2) 0.084(2) 0.0116(16) -0.0197(17) 0.0075(15)

loop_
_atom_type_symbol
_atom_type_description
_atom_type_scat_dispersion_real
_atom_type_scat_dispersion_imag
_atom_type_scat_source
C C 0.0033 0.0016 'International Tables Vol C Tables 4.2.6.8 and 6.1.1.4'
H H 0.0000 0.0000 'International Tables Vol C Tables 4.2.6.8 and 6.1.1.4'
Cl Cl 0.1484 0.1585 'International Tables Vol C Tables 4.2.6.8 and 6.1.1.4'
N N 0.0061 0.0033 'International Tables Vol C Tables 4.2.6.8 and 6.1.1.4'
O O 0.0106 0.0060 'International Tables Vol C Tables 4.2.6.8 and 6.1.1.4'

loop_
_geom_angle_atom_site_label_1
_geom_angle_atom_site_label_2
_geom_angle_atom_site_label_3
_geom_angle
C22 O2 C15 117.79(19)
C5 N1 C4 107.40(19)
C9 N1 C4 124.6(2)
C9 N1 C5 127.6(2)
C10 N2 C14 116.5(2)
C2 C1 Cl1 119.3(2)
C8 C1 Cl1 118.4(2)
C8 C1 C2 122.3(3)
C1 C2 H2 119.6
C3 C2 C1 120.8(3)
C3 C2 H2 119.6
C2 C3 H3 121.2
C2 C3 C4 117.6(3)
C4 C3 H3 121.2
C3 C4 N1 130.9(2)
C3 C4 C7 121.7(2)
C7 C4 N1 107.5(2)
N1 C5 H5 124.7
C6 C5 N1 110.6(2)
C6 C5 H5 124.7
C5 C6 C7 107.1(2)
C5 C6 C15 127.0(2)
C7 C6 C15 125.8(2)
C4 C7 C6 107.3(2)
C8 C7 C4 120.0(2)
C8 C7 C6 132.7(2)
C1 C8 C7 117.6(3)
C1 C8 H8 121.2
C7 C8 H8 121.2
O1 C9 N1 120.2(2)
O1 C9 C10 119.6(2)
N1 C9 C10 120.2(2)
N2 C10 C9 120.1(2)
N2 C10 C11 122.8(2)
C11 C10 C9 117.0(2)
C10 C11 H11 120.3
C12 C11 C10 119.4(3)
C12 C11 H11 120.3
C11 C12 H12 120.7
C13 C12 C11 118.7(3)
C13 C12 H12 120.7
C12 C13 H13 120.5
C12 C13 C14 119.0(3)
C14 C13 H13 120.5
N2 C14 C13 123.6(3)
N2 C14 H14 118.2
C13 C14 H14 118.2
O2 C15 C6 106.65(18)
O2 C15 H15 108.8
O2 C15 C16 111.02(18)
C6 C15 H15 108.8
C6 C15 C16 112.57(18)
C16 C15 H15 108.8
C17 C16 C15 121.0(2)
C17 C16 C21 118.6(2)
C21 C16 C15 120.3(2)
C16 C17 H17 119.7
C16 C17 C18 120.7(2)
C18 C17 H17 119.7
C17 C18 H18 120.0
C17 C18 C19 119.9(3)
C19 C18 H18 120.0
C18 C19 H19 120.2
C20 C19 C18 119.6(3)
C20 C19 H19 120.2
C19 C20 H20 119.8
C19 C20 C21 120.5(3)
C21 C20 H20 119.8
C16 C21 C20 120.6(2)
C16 C21 H21 119.7
C20 C21 H21 119.7
O2 C22 C23 111.2(2)
O3 C22 O2 123.0(3)
O3 C22 C23 125.8(3)
C22 C23 H23A 109.5
C22 C23 H23B 109.5
C22 C23 H23C 109.5
H23A C23 H23B 109.5
H23A C23 H23C 109.5
H23B C23 H23C 109.5

loop_
_geom_bond_atom_site_label_1
_geom_bond_atom_site_label_2
_geom_bond_distance
Cl1 C1 1.747(3)
O1 C9 1.216(3)
O2 C15 1.451(3)
O2 C22 1.341(3)
O3 C22 1.186(3)
N1 C4 1.412(3)
N1 C5 1.400(3)
N1 C9 1.393(3)
N2 C10 1.334(3)
N2 C14 1.344(3)
C1 C2 1.388(4)
C1 C8 1.376(3)
C2 H2 0.9300
C2 C3 1.386(4)
C3 H3 0.9300
C3 C4 1.386(3)
C4 C7 1.406(3)
C5 H5 0.9300
C5 C6 1.351(3)
C6 C7 1.449(3)
C6 C15 1.499(3)
C7 C8 1.398(3)
C8 H8 0.9300
C9 C10 1.496(3)
C10 C11 1.383(3)
C11 H11 0.9300
C11 C12 1.375(4)
C12 H12 0.9300
C12 C13 1.356(4)
C13 H13 0.9300
C13 C14 1.378(4)
C14 H14 0.9300
C15 H15 0.9800
C15 C16 1.516(3)
C16 C17 1.382(3)
C16 C21 1.383(3)
C17 H17 0.9300
C17 C18 1.384(3)
C18 H18 0.9300
C18 C19 1.386(4)
C19 H19 0.9300
C19 C20 1.364(4)
C20 H20 0.9300
C20 C21 1.385(4)
C21 H21 0.9300
C22 C23 1.483(4)
C23 H23A 0.9600
C23 H23B 0.9600
C23 H23C 0.9600

loop_
_geom_torsion_atom_site_label_1
_geom_torsion_atom_site_label_2
_geom_torsion_atom_site_label_3
_geom_torsion_atom_site_label_4
_geom_torsion
Cl1 C1 C2 C3 178.7(2)
Cl1 C1 C8 C7 -179.71(18)
O1 C9 C10 N2 144.4(2)
O1 C9 C10 C11 -31.9(3)
O2 C15 C16 C17 59.4(3)
O2 C15 C16 C21 -122.9(2)
N1 C4 C7 C6 -1.2(2)
N1 C4 C7 C8 179.36(19)
N1 C5 C6 C7 0.2(2)
N1 C5 C6 C15 176.6(2)
N1 C9 C10 N2 -36.3(3)
N1 C9 C10 C11 147.4(2)
N2 C10 C11 C12 1.3(4)
C1 C2 C3 C4 0.6(4)
C2 C1 C8 C7 -0.2(4)
C2 C3 C4 N1 179.5(2)
C2 C3 C4 C7 0.5(4)
C3 C4 C7 C6 178.0(2)
C3 C4 C7 C8 -1.4(4)
C4 N1 C5 C6 -0.9(2)
C4 N1 C9 O1 2.4(3)
C4 N1 C9 C10 -176.91(19)
C4 C7 C8 C1 1.3(3)
C5 N1 C4 C3 -177.8(2)
C5 N1 C4 C7 1.3(2)
C5 N1 C9 O1 175.1(2)
C5 N1 C9 C10 -4.2(3)
C5 C6 C7 C4 0.6(3)
C5 C6 C7 C8 180.0(2)
C5 C6 C15 O2 8.0(3)
C5 C6 C15 C16 130.0(2)
C6 C7 C8 C1 -178.0(2)
C6 C15 C16 C17 -60.1(3)
C6 C15 C16 C21 117.6(3)
C7 C6 C15 O2 -176.28(19)
C7 C6 C15 C16 -54.3(3)
C8 C1 C2 C3 -0.7(4)
C9 N1 C4 C3 -3.8(4)
C9 N1 C4 C7 175.3(2)
C9 N1 C5 C6 -174.7(2)
C9 C10 C11 C12 177.5(2)
C10 N2 C14 C13 -0.5(4)
C10 C11 C12 C13 -1.2(4)
C11 C12 C13 C14 0.3(4)
C12 C13 C14 N2 0.6(5)
C14 N2 C10 C9 -176.5(2)
C14 N2 C10 C11 -0.5(4)
C15 O2 C22 O3 -2.1(4)
C15 O2 C22 C23 177.4(2)
C15 C6 C7 C4 -175.8(2)
C15 C6 C7 C8 3.6(4)
C15 C16 C17 C18 174.9(2)
C15 C16 C21 C20 -174.8(2)
C16 C17 C18 C19 0.9(4)
C17 C16 C21 C20 2.9(4)
C17 C18 C19 C20 0.9(5)
C18 C19 C20 C21 -0.7(5)
C19 C20 C21 C16 -1.2(5)
C21 C16 C17 C18 -2.8(4)
C22 O2 C15 C6 -136.3(2)
C22 O2 C15 C16 100.8(2)
